data_7218804
loop_
_publ_author_name
'Danylyuk, Oksana'
'Sashuk, Volodymyr'

_publ_section_title
;
 Solid-state assembly of carboxylic acid substituted pillar[5]arene and
 its host--guest complex with tetracaine
;
_journal_issue 4
_journal_name_full CrystEngComm
_journal_page_first 719
_journal_paper_doi 10.1039/C4CE02093F
_journal_volume 17
_journal_year 2015
_chemical_formula_sum 'C59 H55 N0 O37'
_chemical_formula_weight 1356.03
_chemical_name_systematic
;
 ?
;
_space_group_crystal_system triclinic
_space_group_IT_number 2
_space_group_name_Hall '-P 1'
_space_group_name_H-M_alt 'P -1'
_symmetry_space_group_name_Hall '-P 1'
_symmetry_space_group_name_H-M 'P -1'
_atom_sites_solution_hydrogens geom
_audit_creation_method SHELXL-2013
_cell_angle_alpha 107.207(5)
_cell_angle_beta 99.278(5)
_cell_angle_gamma 103.727(5)
_cell_formula_units_Z 2
_cell_length_a 12.7515(7)
_cell_length_b 13.5858(7)
_cell_length_c 21.4957(14)
_cell_measurement_reflns_used 9462
_cell_measurement_temperature 100(2)
_cell_measurement_theta_max 69.24
_cell_measurement_theta_min 3.48
_cell_volume 3346.4(4)
_computing_cell_refinement
;
CrysAlisPro, Agilent Technologies,
Version 1.171.35.15 (release 03-08-2011 CrysAlis171 .NET)
(compiled Aug  3 2011,13:03:54)
;
_computing_data_collection
;
CrysAlisPro, Agilent Technologies,
Version 1.171.35.15 (release 03-08-2011 CrysAlis171 .NET)
(compiled Aug  3 2011,13:03:54)
;
_computing_data_reduction
;
CrysAlisPro, Agilent Technologies,
Version 1.171.35.15 (release 03-08-2011 CrysAlis171 .NET)
(compiled Aug  3 2011,13:03:54)
;
_computing_structure_refinement 'SHELXL-2013 (Sheldrick, 2013)'
_diffrn_ambient_temperature 100(2)
_diffrn_detector_area_resol_mean 16.2974
_diffrn_measured_fraction_theta_full 0.991
_diffrn_measured_fraction_theta_max 0.973
_diffrn_measurement_device_type 'SuperNova, Dual, Cu at zero, Eos'
_diffrn_radiation_type CuK\a
_diffrn_radiation_wavelength 1.54184
_diffrn_reflns_av_R_equivalents 0.0257
_diffrn_reflns_av_unetI/netI 0.0347
_diffrn_reflns_Laue_measured_fraction_full 0.991
_diffrn_reflns_Laue_measured_fraction_max 0.973
_diffrn_reflns_limit_h_max 15
_diffrn_reflns_limit_h_min -9
_diffrn_reflns_limit_k_max 16
_diffrn_reflns_limit_k_min -15
_diffrn_reflns_limit_l_max 26
_diffrn_reflns_limit_l_min -25
_diffrn_reflns_number 21968
_diffrn_reflns_point_group_measured_fraction_full 0.991
_diffrn_reflns_point_group_measured_fraction_max 0.973
_diffrn_reflns_theta_full 67.684
_diffrn_reflns_theta_max 69.372
_diffrn_reflns_theta_min 3.573
_diffrn_source 'SuperNova (Cu) X-ray Source'
_exptl_absorpt_coefficient_mu 0.991
_exptl_absorpt_correction_T_max 1.00000
_exptl_absorpt_correction_T_min 0.75172
_exptl_absorpt_correction_type multi-scan
_exptl_absorpt_process_details
;
CrysAlisPro, Agilent Technologies,
Version 1.171.35.15 (release 03-08-2011 CrysAlis171 .NET)
(compiled Aug  3 2011,13:03:54)
Empirical absorption correction using spherical harmonics,
 implemented in SCALE3 ABSPACK scaling algorithm.
;
_exptl_crystal_colour colourless
_exptl_crystal_density_diffrn 1.346
_exptl_crystal_description plate
_exptl_crystal_F_000 1410
_refine_diff_density_max 0.949
_refine_diff_density_min -0.742
_refine_diff_density_rms 0.102
_refine_ls_extinction_method none
_refine_ls_goodness_of_fit_ref 1.039
_refine_ls_hydrogen_treatment constr
_refine_ls_matrix_type full
_refine_ls_number_parameters 998
_refine_ls_number_reflns 12216
_refine_ls_number_restraints 127
_refine_ls_restrained_S_all 1.059
_refine_ls_R_factor_all 0.0960
_refine_ls_R_factor_gt 0.0840
_refine_ls_shift/su_max 0.004
_refine_ls_shift/su_mean 0.000
_refine_ls_structure_factor_coef Fsqd
_refine_ls_weighting_details 'w=1/[\s^2^(Fo^2^)+(0.1701P)^2^+3.2366P] where P=(Fo^2^+2Fc^2^)/3'
_refine_ls_weighting_scheme calc
_refine_ls_wR_factor_gt 0.2469
_refine_ls_wR_factor_ref 0.2611
_reflns_Friedel_coverage 0.000
_reflns_number_gt 10072
_reflns_number_total 12216
_reflns_threshold_expression 'I > 2\s(I)'
_cod_data_source_file c4ce02093f2.cif
_cod_data_source_block pac5_pir
_cod_depositor_comments 'Adding full bibliography for 7218804--7218805.cif.'
_cod_database_code 7218804
_shelx_space_group_comment
;
The symmetry employed for this shelxl refinement is uniquely defined
by the following loop, which should always be used as a source of
symmetry information in preference to the above space-group names.
They are only intended as comments.
;
_shelxl_version_number 2013-3

loop_
_space_group_symop_operation_xyz
'x, y, z'
'-x, -y, -z'

loop_
_atom_site_label
_atom_site_type_symbol
_atom_site_fract_x
_atom_site_fract_y
_atom_site_fract_z
_atom_site_U_iso_or_equiv
_atom_site_adp_type
_atom_site_occupancy
_atom_site_site_symmetry_order
_atom_site_calc_flag
_atom_site_refinement_flags_posn
_atom_site_refinement_flags_adp
_atom_site_refinement_flags_occupancy
_atom_site_disorder_assembly
_atom_site_disorder_group
O4C O 0.89039(16) 1.12089(15) 0.96095(10) 0.0254(4) Uani 1 1 d . . . . .
O1C O 0.83871(15) 1.50789(15) 0.95040(10) 0.0243(4) Uani 1 1 d . . . . .
O4D O 0.55607(15) 1.24544(16) 1.01961(10) 0.0268(4) Uani 1 1 d . . . . .
O1D O 0.45205(16) 1.48729(18) 0.86651(11) 0.0319(5) Uani 1 1 d . . . . .
O3C O 0.82092(16) 1.70140(15) 0.96806(11) 0.0278(4) Uani 1 1 d . . . . .
O5C O 0.81203(16) 0.90173(16) 1.01607(11) 0.0292(5) Uani 1 1 d . . . . .
H5C H 0.8170 0.8404 1.0023 0.044 Uiso 1 1 calc R U . . .
O6C O 0.89394(17) 0.92189(15) 0.93396(10) 0.0277(4) Uani 1 1 d . . . . .
O2C O 0.93287(17) 1.73088(15) 0.90070(10) 0.0278(4) Uani 1 1 d . . . . .
H2C H 0.9200 1.7891 0.9097 0.042 Uiso 1 1 calc R U . . .
O4B O 0.71384(18) 0.85889(18) 0.72100(12) 0.0376(5) Uani 1 1 d . . . . .
C4C C 0.79894(19) 1.36678(19) 0.99250(13) 0.0183(5) Uani 1 1 d . . . . .
O1B O 0.9930(2) 1.26740(17) 0.76652(11) 0.0376(5) Uani 1 1 d . . . . .
C3C C 0.8546(2) 1.41147(19) 0.95164(13) 0.0187(5) Uani 1 1 d . . . . .
C6D C 0.5267(2) 1.3043(2) 0.98048(13) 0.0217(5) Uani 1 1 d . . . . .
O2D O 0.5184(2) 1.71936(19) 0.82639(12) 0.0405(5) Uani 1 1 d . . . . .
H2D H 0.4911 1.7322 0.7935 0.061 Uiso 1 1 calc R U . . .
C2C C 0.9193(2) 1.3607(2) 0.91593(13) 0.0193(5) Uani 1 1 d . . . . .
H2C1 H 0.9566 1.3925 0.8896 0.023 Uiso 1 1 calc R U . . .
C6C C 0.8741(2) 1.2173(2) 0.95975(13) 0.0197(5) Uani 1 1 d . . . . .
O1A O 0.6656(2) 1.09761(19) 0.57431(12) 0.0419(5) Uani 1 1 d . . . . .
O4A O 0.3157(2) 0.8568(2) 0.64093(13) 0.0431(6) Uani 1 1 d . . . . .
C1D C 0.6116(2) 1.3948(2) 0.98539(13) 0.0201(5) Uani 1 1 d . . . . .
C9C C 0.8807(2) 1.6733(2) 0.93219(14) 0.0226(5) Uani 1 1 d . . . . .
C8C C 0.9032(2) 1.5653(2) 0.91792(14) 0.0219(5) Uani 1 1 d . . . . .
H8C1 H 0.8825 1.5259 0.8699 0.026 Uiso 1 1 calc R U . . .
H8C2 H 0.9817 1.5758 0.9350 0.026 Uiso 1 1 calc R U . . .
C2D C 0.5873(2) 1.4576(2) 0.94758(14) 0.0224(5) Uani 1 1 d . . . . .
H2D1 H 0.6421 1.5189 0.9505 0.027 Uiso 1 1 calc R U . . .
C5D C 0.4206(2) 1.2773(2) 0.93945(13) 0.0225(5) Uani 1 1 d . . . . .
H5D H 0.3651 1.2172 0.9374 0.027 Uiso 1 1 calc R U . . .
C4D C 0.3972(2) 1.3398(2) 0.90144(13) 0.0235(5) Uani 1 1 d . . . . .
C1C C 0.9291(2) 1.2620(2) 0.91911(13) 0.0187(5) Uani 1 1 d . . . . .
C5C C 0.8098(2) 1.2690(2) 0.99673(13) 0.0191(5) Uani 1 1 d . . . . .
H5C1 H 0.7744 1.2384 1.0241 0.023 Uiso 1 1 calc R U . . .
C3D C 0.4821(2) 1.4293(2) 0.90564(14) 0.0248(6) Uani 1 1 d . . . . .
C7C C 0.7270(2) 1.4233(2) 1.03010(13) 0.0205(5) Uani 1 1 d . . . . .
H7C1 H 0.7617 1.5009 1.0458 0.025 Uiso 1 1 calc R U . . .
H7C2 H 0.7211 1.4022 1.0690 0.025 Uiso 1 1 calc R U . . .
C11C C 0.8509(2) 0.9559(2) 0.97906(14) 0.0231(5) Uani 1 1 d . . . . .
C10C C 0.8344(2) 1.0663(2) 0.99789(15) 0.0249(6) Uani 1 1 d . . . . .
H10A H 0.7556 1.0597 0.9869 0.030 Uiso 1 1 calc R U . . .
H10B H 0.8648 1.1054 1.0457 0.030 Uiso 1 1 calc R U . . .
O3B O 1.1095(2) 1.4669(2) 0.79563(13) 0.0488(6) Uani 1 1 d . . . . .
H3B H 1.1469 1.5288 0.8023 0.073 Uiso 1 1 calc R U . . .
C7B C 0.9948(2) 1.2032(2) 0.87723(14) 0.0225(5) Uani 1 1 d . . . . .
H7B1 H 1.0250 1.1604 0.9000 0.027 Uiso 1 1 calc R U . . .
H7B2 H 1.0568 1.2556 0.8726 0.027 Uiso 1 1 calc R U . . .
C4A C 0.5913(3) 0.9519(2) 0.60792(14) 0.0318(6) Uani 1 1 d . . . . .
C7D C 0.2816(2) 1.3102(2) 0.85631(14) 0.0272(6) Uani 1 1 d . . . . .
H7D1 H 0.2267 1.2760 0.8759 0.033 Uiso 1 1 calc R U . . .
H7D2 H 0.2662 1.3755 0.8534 0.033 Uiso 1 1 calc R U . . .
C5B C 0.8537(2) 1.0269(2) 0.79742(14) 0.0255(6) Uani 1 1 d . . . . .
H5B H 0.8533 1.0019 0.8332 0.031 Uiso 1 1 calc R U . . .
C4B C 0.9228(2) 1.1298(2) 0.80792(14) 0.0239(5) Uani 1 1 d . . . . .
C9D C 0.4791(3) 1.6188(3) 0.81650(17) 0.0363(7) Uani 1 1 d . . . . .
C1E C 0.2711(2) 1.2346(2) 0.78659(14) 0.0276(6) Uani 1 1 d . . . . .
C10D C 0.4704(2) 1.1583(2) 1.01958(16) 0.0320(6) Uani 1 1 d . . . . .
H10C H 0.4405 1.1047 0.9747 0.038 Uiso 1 1 calc R U . . .
H10D H 0.4104 1.1833 1.0345 0.038 Uiso 1 1 calc R U . . .
C6B C 0.7857(2) 0.9615(2) 0.73438(15) 0.0281(6) Uani 1 1 d . . . . .
C3B C 0.9242(2) 1.1641(2) 0.75314(15) 0.0281(6) Uani 1 1 d . . . . .
C6E C 0.2257(2) 1.1234(3) 0.76794(15) 0.0301(6) Uani 1 1 d . . . . .
C2B C 0.8560(3) 1.0984(2) 0.68998(15) 0.0322(6) Uani 1 1 d . . . . .
H2B H 0.8581 1.1226 0.6539 0.039 Uiso 1 1 calc R U . . .
O6A O 0.4163(2) 0.7832(2) 0.73468(14) 0.0540(7) Uani 1 1 d . . . . .
C1B C 0.7841(2) 0.9966(2) 0.67971(15) 0.0305(6) Uani 1 1 d . . . . .
C3A C 0.5751(3) 1.0381(3) 0.58888(14) 0.0340(7) Uani 1 1 d . . . . .
C8D C 0.5326(2) 1.5781(2) 0.86747(15) 0.0295(6) Uani 1 1 d . . . . .
H8D1 H 0.5972 1.5588 0.8558 0.035 Uiso 1 1 calc R U . . .
H8D2 H 0.5563 1.6334 0.9119 0.035 Uiso 1 1 calc R U . . .
O3D O 0.4022(2) 1.5533(2) 0.76731(14) 0.0556(7) Uani 1 1 d . . . . .
C2A C 0.4732(3) 1.0584(3) 0.58404(15) 0.0361(7) Uani 1 1 d . . . . .
H2A H 0.4633 1.1148 0.5699 0.043 Uiso 1 1 calc R U . . .
C6A C 0.4029(3) 0.9129(3) 0.62176(15) 0.0344(7) Uani 1 1 d . . . . .
C4E C 0.2673(3) 1.0943(3) 0.65914(15) 0.0334(7) Uani 1 1 d . . . . .
O5B O 0.6986(3) 0.6242(2) 0.76265(17) 0.0615(8) Uani 1 1 d . . . . .
H5B1 H 0.6600 0.5614 0.7423 0.092 Uiso 1 1 calc R U . . .
C5E C 0.2233(2) 1.0541(3) 0.70531(16) 0.0334(6) Uani 1 1 d . . . . .
H5E H 0.1920 0.9800 0.6939 0.040 Uiso 1 1 calc R U . . .
O2B O 1.1334(3) 1.4400(3) 0.69224(15) 0.0660(9) Uani 1 1 d . . . . .
C5A C 0.5044(3) 0.8909(3) 0.62481(15) 0.0329(6) Uani 1 1 d . . . . .
H5A H 0.5141 0.8341 0.6385 0.039 Uiso 1 1 calc R U . . .
C1A C 0.3855(3) 0.9957(3) 0.60002(15) 0.0347(7) Uani 1 1 d . . . . .
C8B C 1.0223(3) 1.2927(3) 0.71184(17) 0.0379(7) Uani 1 1 d . . . . .
H8B1 H 0.9553 1.2817 0.6787 0.046 Uiso 1 1 calc R U . . .
H8B2 H 1.0622 1.2448 0.6910 0.046 Uiso 1 1 calc R U . . .
C3E C 0.3115(3) 1.2060(3) 0.67785(16) 0.0356(7) Uani 1 1 d . . . . .
C7A C 0.7031(3) 0.9291(3) 0.61220(15) 0.0349(7) Uani 1 1 d . . . . .
H7A1 H 0.6917 0.8531 0.6053 0.042 Uiso 1 1 calc R U . . .
H7A2 H 0.7347 0.9448 0.5768 0.042 Uiso 1 1 calc R U . . .
O5A O 0.3098(3) 0.6143(3) 0.67358(18) 0.0783(11) Uani 1 1 d . . . . .
H5A1 H 0.3422 0.6009 0.7048 0.117 Uiso 1 1 calc R U . . .
C2E C 0.3132(3) 1.2754(3) 0.74009(16) 0.0337(7) Uani 1 1 d . . . . .
H2E H 0.3424 1.3497 0.7510 0.040 Uiso 1 1 calc R U . . .
C9B C 1.0945(3) 1.4082(3) 0.73378(18) 0.0411(8) Uani 1 1 d . . . . .
C7E C 0.2737(3) 1.0176(3) 0.59383(16) 0.0389(7) Uani 1 1 d . . . . .
H7E1 H 0.2625 1.0484 0.5588 0.047 Uiso 1 1 calc R U . . .
H7E2 H 0.2147 0.9500 0.5808 0.047 Uiso 1 1 calc R U . . .
C10B C 0.7388(3) 0.8029(3) 0.76427(19) 0.0432(8) Uani 1 1 d . . . . .
H10E H 0.7199 0.8327 0.8064 0.052 Uiso 1 1 calc R U . . .
H10F H 0.8179 0.8107 0.7740 0.052 Uiso 1 1 calc R U . . .
C8A C 0.6539(3) 1.1872(3) 0.55661(17) 0.0452(8) Uani 1 1 d . . . . .
H8A1 H 0.6328 1.2364 0.5917 0.054 Uiso 1 1 calc R U . . .
H8A2 H 0.5965 1.1634 0.5152 0.054 Uiso 1 1 calc R U . . .
O6B O 0.5974(3) 0.6526(3) 0.67873(17) 0.0783(10) Uani 1 1 d . . . . .
O3A O 0.8462(3) 1.2089(3) 0.55494(17) 0.0747(10) Uani 1 1 d . . . . .
C11A C 0.3467(3) 0.7167(3) 0.68403(19) 0.0460(8) Uani 1 1 d . . . . .
C11B C 0.6725(3) 0.6844(3) 0.7307(2) 0.0494(9) Uani 1 1 d . . . . .
O2A O 0.7666(4) 1.3272(3) 0.5325(2) 0.0951(14) Uani 1 1 d . . . . .
H2A1 H 0.8224 1.3767 0.5562 0.143 Uiso 1 1 calc R U . . .
C10A C 0.2973(3) 0.7470(3) 0.6271(2) 0.0496(9) Uani 1 1 d . . . . .
H10G H 0.3275 0.7192 0.5893 0.059 Uiso 1 1 calc R U . . .
H10H H 0.2175 0.7115 0.6135 0.059 Uiso 1 1 calc R U . . .
C9A C 0.7651(4) 1.2433(3) 0.54762(19) 0.0594(12) Uani 1 1 d . . . . .
O2E O 0.3419(7) 1.4225(6) 0.5415(4) 0.100(2) Uani 0.600(7) 1 d . U P A 1
C9E C 0.3754(12) 1.3631(8) 0.5665(5) 0.0785(17) Uani 0.600(7) 1 d . U P A 1
C8E C 0.3160(10) 1.3188(7) 0.6120(5) 0.0733(17) Uani 0.600(7) 1 d . U P A 1
H8E1 H 0.3222 1.3784 0.6522 0.088 Uiso 0.600(7) 1 calc R U P A 1
H8E2 H 0.2375 1.2859 0.5893 0.088 Uiso 0.600(7) 1 calc R U P A 1
O1E O 0.3555(12) 1.2442(11) 0.6308(6) 0.067(2) Uani 0.600(7) 1 d . U P A 1
O3E O 0.4657(10) 1.3367(9) 0.5598(6) 0.105(2) Uani 0.600(7) 1 d . U P A 1
H3E1 H 0.4932 1.3629 0.5342 0.158 Uiso 0.600(7) 1 calc R U P A 1
O2W O 0.5102(7) 1.3708(5) 0.4486(3) 0.0693(18) Uani 0.600(7) 1 d . . P A 1
O1E1 O 0.3603(12) 1.2455(15) 0.6340(9) 0.047(2) Uiso 0.400(7) 1 d . U P A 2
O2E1 O 0.4824(9) 1.4695(6) 0.5975(4) 0.080(3) Uani 0.400(7) 1 d . U P A 2
C8E1 C 0.3959(11) 1.3488(9) 0.6463(6) 0.0532(19) Uani 0.400(7) 1 d . U P A 2
H8E3 H 0.4555 1.3820 0.6872 0.064 Uiso 0.400(7) 1 calc R U P A 2
H8E4 H 0.3357 1.3795 0.6537 0.064 Uiso 0.400(7) 1 calc R U P A 2
C9E1 C 0.4397(14) 1.3756(9) 0.5875(6) 0.053(2) Uani 0.400(7) 1 d . U P A 2
O3E1 O 0.4233(8) 1.2951(7) 0.5341(4) 0.051(2) Uani 0.400(7) 1 d . U P A 2
H3E H 0.4458 1.3167 0.5054 0.077 Uiso 0.400(7) 1 calc R U P A 2
O2W1 O 0.595(2) 1.4239(17) 0.4950(12) 0.157(9) Uani 0.400(7) 1 d . . P A 2
O4E O 0.1957(7) 1.0789(5) 0.8151(6) 0.0407(17) Uani 0.614(4) 1 d . U P B 1
C10E C 0.1009(10) 0.9855(12) 0.7936(9) 0.0445(17) Uani 0.614(4) 1 d . U P B 1
H10I H 0.0496 0.9874 0.7557 0.053 Uiso 0.614(4) 1 calc R U P B 1
H10J H 0.0636 0.9893 0.8297 0.053 Uiso 0.614(4) 1 calc R U P B 1
C11E C 0.1247(6) 0.8796(6) 0.7734(4) 0.0576(14) Uani 0.614(4) 1 d . U P B 1
O5E O 0.0313(6) 0.7998(5) 0.7460(5) 0.108(2) Uani 0.614(4) 1 d . U P B 1
H5E1 H 0.0075 0.7818 0.7755 0.163 Uiso 0.614(4) 1 calc R U P B 1
O6E O 0.2179(4) 0.8695(4) 0.7784(2) 0.0585(12) Uani 0.614(4) 1 d . U P B 1
O1S O 0.4375(3) 1.0339(3) 0.84676(19) 0.0409(10) Uiso 0.614(4) 1 d . . P B 1
C2S C 0.6144(17) 1.1290(17) 0.8261(11) 0.144(6) Uiso 0.614(4) 1 d . . P B 1
C1S C 0.4988(4) 1.0818(4) 0.8001(3) 0.0352(11) Uiso 0.614(4) 1 d . . P B 1
O3W O -0.033(2) 0.5861(17) 0.684(2) 0.45(3) Uani 0.614(4) 1 d . . P B 1
O4E1 O 0.1767(10) 1.0983(7) 0.8175(8) 0.0229(16) Uani 0.386(4) 1 d . U P B 2
C12E C 0.1144(13) 0.9901(15) 0.8012(11) 0.0276(17) Uani 0.386(4) 1 d . U P B 2
H12A H 0.0717 0.9626 0.7547 0.033 Uiso 0.386(4) 1 calc R U P B 2
H12B H 0.0621 0.9867 0.8292 0.033 Uiso 0.386(4) 1 calc R U P B 2
C13E C 0.1855(7) 0.9185(7) 0.8104(5) 0.0351(15) Uani 0.386(4) 1 d . U P B 2
O6E1 O 0.2899(5) 0.9695(5) 0.8409(3) 0.0379(13) Uani 0.386(4) 1 d . U P B 2
H6E1 H 0.3210 0.9268 0.8490 0.057 Uiso 0.386(4) 1 calc R U P B 2
O5E1 O 0.1358(8) 0.8227(6) 0.7983(6) 0.090(3) Uani 0.386(4) 1 d . U P B 2
O1S1 O 0.5241(5) 0.9879(5) 0.8050(3) 0.0441(16) Uiso 0.386(4) 1 d . . P B 2
C2S1 C 0.6039(9) 1.0733(9) 0.8099(5) 0.047(2) Uiso 0.386(4) 1 d D . P B 2
C1S1 C 0.6163(12) 1.1795(11) 0.8478(7) 0.071(4) Uiso 0.386(4) 1 d D . P B 2
O3W1 O 0.0529(10) 0.6127(8) 0.6699(6) 0.086(3) Uani 0.386(4) 1 d . . P B 2
O6D O 0.6215(3) 1.1355(2) 1.09150(18) 0.0723(11) Uani 1 1 d . . . . .
O5D O 0.4451(3) 1.0376(2) 1.07742(16) 0.0710(10) Uani 1 1 d . . . . .
H5D1 H 0.4751 1.0127 1.1032 0.106 Uiso 1 1 calc R U . . .
C11D C 0.5213(3) 1.1106(3) 1.0670(2) 0.0521(10) Uani 1 1 d . . . . .
O1W O 1.2213(3) 1.6731(2) 0.82380(16) 0.0698(9) Uani 1 1 d . . . . .
C1SA C 0.7351(7) 1.3346(7) 0.7442(4) 0.129(3) Uani 1 1 d . . . . .
H1S1 H 0.7740 1.3896 0.7295 0.193 Uiso 1 1 calc R U . . .
H1S2 H 0.7201 1.2649 0.7105 0.193 Uiso 1 1 calc R U . . .
H1S3 H 0.7801 1.3375 0.7855 0.193 Uiso 1 1 calc R U . . .
O1SA O 0.6058(6) 1.4112(5) 0.7109(4) 0.152(2) Uani 1 1 d . . . . .
C2SA C 0.6354(8) 1.3516(6) 0.7547(5) 0.131(3) Uani 1 1 d . . . . .
H2S1 H 0.6444 1.3936 0.8015 0.158 Uiso 1 1 calc R U . . .
H2S2 H 0.5780 1.2833 0.7429 0.158 Uiso 1 1 calc R U . . .
O4W O 0.1455(12) 1.4531(10) 0.5590(5) 0.093(5) Uani 0.352(12) 1 d . . P C 1
O4WA O -0.0557(12) 1.4544(17) 0.5283(12) 0.151(9) Uani 0.324(6) 1 d . . P C -1
O5WA O 1.055(4) 1.135(4) 0.477(2) 0.228(18) Uiso 0.25 1 d . . P D 1
O5W O 1.0281(13) 1.2566(17) 0.5182(11) 0.212(9) Uani 0.5 1 d . . P D 1
O5WB O 1.051(3) 1.169(2) 0.4306(16) 0.155(10) Uiso 0.25 1 d . . P E 2
O5WC O 1.023(2) 1.029(2) 0.4633(12) 0.126(7) Uiso 0.25 1 d . . P F 2

loop_
_atom_site_aniso_label
_atom_site_aniso_U_11
_atom_site_aniso_U_22
_atom_site_aniso_U_33
_atom_site_aniso_U_23
_atom_site_aniso_U_13
_atom_site_aniso_U_12
O4C 0.0297(10) 0.0185(9) 0.0428(11) 0.0197(8) 0.0216(9) 0.0143(8)
O1C 0.0223(9) 0.0168(9) 0.0440(11) 0.0193(8) 0.0151(8) 0.0083(7)
O4D 0.0226(9) 0.0234(10) 0.0376(11) 0.0174(8) 0.0041(8) 0.0064(8)
O1D 0.0254(10) 0.0383(12) 0.0429(12) 0.0271(10) 0.0089(9) 0.0125(9)
O3C 0.0241(9) 0.0201(9) 0.0474(12) 0.0190(9) 0.0149(9) 0.0085(8)
O5C 0.0292(10) 0.0213(10) 0.0517(12) 0.0239(9) 0.0213(9) 0.0124(8)
O6C 0.0340(10) 0.0200(9) 0.0385(11) 0.0164(8) 0.0155(9) 0.0126(8)
O2C 0.0329(10) 0.0186(9) 0.0405(11) 0.0180(8) 0.0149(9) 0.0098(8)
O4B 0.0352(11) 0.0275(11) 0.0449(13) 0.0164(10) 0.0025(9) 0.0004(9)
C4C 0.0150(11) 0.0145(11) 0.0251(12) 0.0069(10) 0.0051(9) 0.0043(9)
O1B 0.0496(13) 0.0270(11) 0.0354(12) 0.0130(9) 0.0177(10) 0.0028(10)
C3C 0.0159(11) 0.0119(11) 0.0297(13) 0.0104(10) 0.0038(9) 0.0041(9)
C6D 0.0234(12) 0.0203(12) 0.0276(13) 0.0111(10) 0.0103(10) 0.0118(10)
O2D 0.0478(13) 0.0399(13) 0.0393(13) 0.0228(10) 0.0096(10) 0.0129(11)
C2C 0.0157(11) 0.0178(12) 0.0274(13) 0.0125(10) 0.0070(9) 0.0036(9)
C6C 0.0188(11) 0.0147(12) 0.0294(13) 0.0109(10) 0.0073(10) 0.0071(9)
O1A 0.0522(14) 0.0394(13) 0.0371(12) 0.0195(10) 0.0157(10) 0.0086(11)
O4A 0.0386(12) 0.0486(14) 0.0517(14) 0.0273(12) 0.0156(11) 0.0152(11)
C1D 0.0192(12) 0.0206(12) 0.0256(13) 0.0085(10) 0.0112(10) 0.0110(10)
C9C 0.0177(11) 0.0183(13) 0.0341(14) 0.0147(11) 0.0045(10) 0.0038(10)
C8C 0.0204(12) 0.0158(12) 0.0325(14) 0.0136(11) 0.0079(10) 0.0034(10)
C2D 0.0223(12) 0.0220(13) 0.0300(13) 0.0118(11) 0.0127(10) 0.0115(10)
C5D 0.0201(12) 0.0233(13) 0.0291(13) 0.0119(11) 0.0107(10) 0.0089(10)
C4D 0.0202(12) 0.0296(14) 0.0275(13) 0.0122(11) 0.0114(10) 0.0130(11)
C1C 0.0151(11) 0.0165(12) 0.0272(13) 0.0103(10) 0.0071(9) 0.0051(9)
C5C 0.0182(11) 0.0174(12) 0.0271(13) 0.0120(10) 0.0094(10) 0.0073(9)
C3D 0.0254(13) 0.0296(14) 0.0304(14) 0.0163(12) 0.0135(11) 0.0163(11)
C7C 0.0194(12) 0.0181(12) 0.0256(13) 0.0071(10) 0.0077(10) 0.0080(10)
C11C 0.0185(11) 0.0184(13) 0.0377(15) 0.0158(11) 0.0075(10) 0.0074(10)
C10C 0.0255(13) 0.0189(13) 0.0409(15) 0.0190(12) 0.0161(11) 0.0097(11)
O3B 0.0533(15) 0.0364(13) 0.0468(14) 0.0187(11) 0.0019(11) -0.0029(11)
C7B 0.0168(11) 0.0231(13) 0.0326(14) 0.0115(11) 0.0117(10) 0.0089(10)
C4A 0.0402(16) 0.0313(15) 0.0215(13) 0.0073(11) 0.0081(11) 0.0087(13)
C7D 0.0187(12) 0.0377(16) 0.0314(14) 0.0157(12) 0.0091(11) 0.0135(11)
C5B 0.0250(13) 0.0253(14) 0.0331(14) 0.0144(12) 0.0127(11) 0.0109(11)
C4B 0.0204(12) 0.0244(13) 0.0321(14) 0.0102(11) 0.0140(11) 0.0109(11)
C9D 0.0373(16) 0.0446(19) 0.0385(17) 0.0249(15) 0.0148(14) 0.0163(15)
C1E 0.0196(12) 0.0369(16) 0.0307(14) 0.0165(12) 0.0053(10) 0.0112(11)
C10D 0.0301(14) 0.0192(13) 0.0412(17) 0.0143(12) -0.0037(12) 0.0013(11)
C6B 0.0263(13) 0.0245(14) 0.0356(15) 0.0125(12) 0.0115(11) 0.0066(11)
C3B 0.0309(14) 0.0229(14) 0.0355(15) 0.0124(12) 0.0176(12) 0.0083(11)
C6E 0.0207(13) 0.0380(16) 0.0343(15) 0.0197(13) 0.0045(11) 0.0061(12)
C2B 0.0410(16) 0.0305(15) 0.0296(15) 0.0126(12) 0.0173(12) 0.0103(13)
O6A 0.0577(16) 0.0658(18) 0.0454(15) 0.0239(14) 0.0122(13) 0.0260(14)
C1B 0.0323(15) 0.0294(15) 0.0322(15) 0.0101(12) 0.0142(12) 0.0106(12)
C3A 0.0445(17) 0.0336(16) 0.0202(13) 0.0081(12) 0.0084(12) 0.0068(13)
C8D 0.0295(14) 0.0325(15) 0.0361(15) 0.0198(13) 0.0134(12) 0.0132(12)
O3D 0.0655(17) 0.0429(14) 0.0527(16) 0.0279(13) -0.0038(13) 0.0045(13)
C2A 0.0524(19) 0.0347(16) 0.0210(14) 0.0089(12) 0.0069(13) 0.0153(15)
C6A 0.0371(16) 0.0375(17) 0.0265(14) 0.0104(13) 0.0067(12) 0.0092(13)
C4E 0.0336(15) 0.0381(17) 0.0290(15) 0.0128(13) 0.0032(12) 0.0133(13)
O5B 0.0731(19) 0.0467(16) 0.082(2) 0.0392(15) 0.0329(17) 0.0197(14)
C5E 0.0276(14) 0.0313(15) 0.0365(16) 0.0123(13) 0.0009(12) 0.0042(12)
O2B 0.073(2) 0.0581(18) 0.0580(17) 0.0316(15) 0.0188(15) -0.0118(15)
C5A 0.0404(16) 0.0320(16) 0.0253(14) 0.0096(12) 0.0081(12) 0.0100(13)
C1A 0.0433(17) 0.0362(17) 0.0230(14) 0.0084(12) 0.0066(12) 0.0127(14)
C8B 0.0396(17) 0.0386(18) 0.0364(17) 0.0209(14) 0.0115(13) 0.0019(14)
C3E 0.0434(17) 0.0403(17) 0.0339(16) 0.0213(14) 0.0141(13) 0.0184(14)
C7A 0.0404(17) 0.0335(16) 0.0290(15) 0.0073(12) 0.0138(13) 0.0090(13)
O5A 0.094(3) 0.061(2) 0.075(2) 0.0469(18) -0.0040(18) 0.0022(18)
C2E 0.0379(16) 0.0328(16) 0.0386(17) 0.0194(13) 0.0142(13) 0.0133(13)
C9B 0.0380(17) 0.0413(19) 0.0427(19) 0.0250(16) 0.0037(14) 0.0006(14)
C7E 0.0453(18) 0.0430(18) 0.0282(15) 0.0123(14) 0.0031(13) 0.0172(15)
C10B 0.0406(18) 0.0403(19) 0.051(2) 0.0276(16) 0.0090(15) 0.0036(15)
C8A 0.067(2) 0.0383(18) 0.0292(16) 0.0138(14) 0.0117(15) 0.0104(17)
O6B 0.087(2) 0.062(2) 0.0590(19) 0.0248(16) 0.0010(17) -0.0188(17)
O3A 0.065(2) 0.104(3) 0.0577(19) 0.0464(19) 0.0194(16) 0.0048(19)
C11A 0.0416(18) 0.054(2) 0.047(2) 0.0253(18) 0.0117(16) 0.0132(17)
C11B 0.054(2) 0.043(2) 0.061(2) 0.0302(19) 0.0212(19) 0.0133(17)
O2A 0.114(3) 0.070(2) 0.084(3) 0.050(2) 0.005(2) -0.018(2)
C10A 0.047(2) 0.052(2) 0.056(2) 0.0302(19) 0.0112(17) 0.0125(17)
C9A 0.083(3) 0.050(2) 0.0308(18) 0.0197(17) 0.0061(18) -0.008(2)
O2E 0.166(6) 0.095(4) 0.095(4) 0.083(3) 0.058(4) 0.063(4)
C9E 0.141(4) 0.074(3) 0.077(3) 0.064(3) 0.068(3) 0.061(3)
C8E 0.133(4) 0.073(3) 0.069(3) 0.057(2) 0.065(3) 0.062(3)
O1E 0.131(5) 0.068(3) 0.058(3) 0.052(2) 0.069(3) 0.061(3)
O3E 0.146(6) 0.112(6) 0.133(7) 0.092(5) 0.097(5) 0.071(4)
O2W 0.106(5) 0.063(4) 0.066(4) 0.037(3) 0.050(4) 0.036(3)
O2E1 0.127(7) 0.040(2) 0.053(4) 0.009(3) 0.033(4) -0.008(4)
C8E1 0.079(4) 0.050(3) 0.045(3) 0.021(2) 0.034(3) 0.028(3)
C9E1 0.087(5) 0.034(2) 0.047(3) 0.016(2) 0.036(3) 0.021(3)
O3E1 0.084(5) 0.038(3) 0.028(3) 0.015(2) 0.013(3) 0.010(3)
O2W1 0.20(2) 0.161(16) 0.21(2) 0.123(16) 0.147(19) 0.103(16)
O4E 0.040(4) 0.0420(19) 0.044(3) 0.021(3) 0.015(3) 0.009(2)
C10E 0.033(3) 0.0419(19) 0.069(4) 0.027(3) 0.022(3) 0.0142(15)
C11E 0.0512(18) 0.0411(18) 0.089(4) 0.028(3) 0.026(3) 0.0175(14)
O5E 0.080(2) 0.043(2) 0.178(6) 0.027(3) 0.017(4) -0.001(2)
O6E 0.071(2) 0.072(3) 0.061(3) 0.037(2) 0.028(2) 0.049(2)
O3W 0.32(3) 0.173(18) 0.86(8) 0.22(3) 0.04(4) 0.12(2)
O4E1 0.020(3) 0.024(2) 0.033(3) 0.018(3) 0.012(3) 0.008(2)
C12E 0.021(3) 0.024(2) 0.043(4) 0.018(3) 0.011(3) 0.008(2)
C13E 0.033(2) 0.027(2) 0.053(4) 0.019(3) 0.014(3) 0.0153(16)
O6E1 0.031(2) 0.045(3) 0.051(3) 0.029(3) 0.011(2) 0.0208(18)
O5E1 0.085(5) 0.023(2) 0.132(7) 0.027(4) -0.038(5) 0.006(2)
O3W1 0.099(8) 0.048(5) 0.095(7) 0.023(5) 0.000(6) 0.012(5)
O6D 0.0609(18) 0.0329(13) 0.097(2) 0.0339(15) -0.0418(17) -0.0062(12)
O5D 0.078(2) 0.0359(14) 0.074(2) 0.0402(14) -0.0322(16) -0.0212(13)
C11D 0.056(2) 0.0220(16) 0.060(2) 0.0210(16) -0.0217(18) -0.0052(15)
O1W 0.081(2) 0.0416(15) 0.0638(19) 0.0232(14) -0.0137(16) -0.0083(14)
C1SA 0.112(5) 0.146(7) 0.075(4) -0.029(4) -0.014(4) 0.054(5)
O1SA 0.136(5) 0.115(4) 0.222(7) 0.094(5) 0.025(5) 0.039(4)
C2SA 0.161(8) 0.070(4) 0.207(10) 0.067(5) 0.096(7) 0.057(5)
O4W 0.134(11) 0.096(9) 0.042(5) 0.019(5) 0.000(5) 0.045(8)
O4WA 0.071(8) 0.186(18) 0.24(2) 0.173(18) 0.032(11) 0.000(10)
O5W 0.158(12) 0.30(2) 0.29(2) 0.209(19) 0.152(14) 0.077(13)

loop_
_atom_type_symbol
_atom_type_description
_atom_type_scat_dispersion_real
_atom_type_scat_dispersion_imag
_atom_type_scat_source
C C 0.0181 0.0091 'International Tables Vol C Tables 4.2.6.8 and 6.1.1.4'
H H 0.0000 0.0000 'International Tables Vol C Tables 4.2.6.8 and 6.1.1.4'
N N 0.0311 0.0180 'International Tables Vol C Tables 4.2.6.8 and 6.1.1.4'
O O 0.0492 0.0322 'International Tables Vol C Tables 4.2.6.8 and 6.1.1.4'

loop_
_geom_angle_atom_site_label_1
_geom_angle_atom_site_label_2
_geom_angle_atom_site_label_3
_geom_angle
C6C O4C C10C 119.30(19)
C3C O1C C8C 118.09(19)
C6D O4D C10D 116.7(2)
C3D O1D C8D 118.6(2)
C6B O4B C10B 117.7(3)
C5C C4C C3C 118.7(2)
C5C C4C C7C 121.3(2)
C3C C4C C7C 120.1(2)
C3B O1B C8B 117.1(2)
O1C C3C C2C 124.2(2)
O1C C3C C4C 114.6(2)
C2C C3C C4C 121.3(2)
O4D C6D C5D 123.3(2)
O4D C6D C1D 115.3(2)
C5D C6D C1D 121.4(2)
C3C C2C C1C 120.3(2)
O4C C6C C1C 114.7(2)
O4C C6C C5C 124.0(2)
C1C C6C C5C 121.2(2)
C3A O1A C8A 117.2(3)
C10A O4A C6A 118.6(3)
C2D C1D C6D 118.1(2)
C2D C1D C7C 121.0(2)
C6D C1D C7C 120.9(2)
O3C C9C O2C 125.1(2)
O3C C9C C8C 123.3(2)
O2C C9C C8C 111.5(2)
O1C C8C C9C 107.0(2)
C3D C2D C1D 120.5(3)
C4D C5D C6D 120.2(2)
C5D C4D C3D 118.5(2)
C5D C4D C7D 120.4(2)
C3D C4D C7D 121.1(2)
C6C C1C C2C 118.7(2)
C6C C1C C7B 120.7(2)
C2C C1C C7B 120.5(2)
C4C C5C C6C 119.8(2)
O1D C3D C2D 123.7(3)
O1D C3D C4D 114.9(2)
C2D C3D C4D 121.3(2)
C4C C7C C1D 111.0(2)
O6C C11C O5C 124.9(2)
O6C C11C C10C 123.1(2)
O5C C11C C10C 112.0(2)
O4C C10C C11C 106.8(2)
C1C C7B C4B 111.5(2)
C5A C4A C3A 118.0(3)
C5A C4A C7A 121.5(3)
C3A C4A C7A 120.4(3)
C1E C7D C4D 111.5(2)
C6B C5B C4B 121.0(3)
C3B C4B C5B 118.3(3)
C3B C4B C7B 120.4(2)
C5B C4B C7B 121.3(2)
O3D C9D O2D 124.5(3)
O3D C9D C8D 119.1(3)
O2D C9D C8D 116.4(3)
C6E C1E C2E 118.2(3)
C6E C1E C7D 121.7(3)
C2E C1E C7D 120.0(3)
O4D C10D C11D 106.7(2)
C5B C6B O4B 123.6(3)
C5B C6B C1B 121.0(3)
O4B C6B C1B 115.4(3)
O1B C3B C4B 116.0(3)
O1B C3B C2B 123.4(3)
C4B C3B C2B 120.6(3)
O4E C6E C5E 118.3(4)
O4E C6E C1E 119.9(4)
C5E C6E C1E 121.2(3)
C5E C6E O4E1 128.2(5)
C1E C6E O4E1 110.2(5)
C3B C2B C1B 121.2(3)
C6B C1B C2B 117.9(3)
C6B C1B C7A 121.0(3)
C2B C1B C7A 121.0(3)
O1A C3A C2A 123.9(3)
O1A C3A C4A 115.4(3)
C2A C3A C4A 120.7(3)
O1D C8D C9D 106.6(2)
C3A C2A C1A 121.0(3)
O4A C6A C1A 116.5(3)
O4A C6A C5A 123.1(3)
C1A C6A C5A 120.4(3)
C3E C4E C5E 117.7(3)
C3E C4E C7E 122.0(3)
C5E C4E C7E 120.1(3)
C6E C5E C4E 120.8(3)
C4A C5A C6A 121.3(3)
C6A C1A C2A 118.4(3)
C6A C1A C7E 120.9(3)
C2A C1A C7E 120.7(3)
O1B C8B C9B 111.1(3)
O1E1 C3E C2E 120.4(8)
O1E1 C3E C4E 117.8(8)
C2E C3E C4E 121.6(3)
C2E C3E O1E 121.8(7)
C4E C3E O1E 116.6(6)
C1B C7A C4A 111.5(2)
C3E C2E C1E 120.4(3)
O2B C9B O3B 124.8(3)
O2B C9B C8B 118.6(3)
O3B C9B C8B 116.6(3)
C4E C7E C1A 111.5(3)
O4B C10B C11B 109.1(3)
O1A C8A C9A 107.6(3)
O6A C11A O5A 124.5(4)
O6A C11A C10A 122.5(4)
O5A C11A C10A 112.9(3)
O6B C11B O5B 124.8(4)
O6B C11B C10B 121.2(3)
O5B C11B C10B 114.0(4)
O4A C10A C11A 115.2(3)
O3A C9A O2A 124.2(5)
O3A C9A C8A 121.7(4)
O2A C9A C8A 114.1(5)
O2E C9E O3E 124.5(8)
O2E C9E C8E 120.7(9)
O3E C9E C8E 114.7(8)
O1E C8E C9E 114.4(8)
C8E O1E C3E 118.0(10)
C8E1 O1E1 C3E 120.7(15)
O1E1 C8E1 C9E1 112.3(11)
O2E1 C9E1 O3E1 127.8(11)
O2E1 C9E1 C8E1 116.2(10)
O3E1 C9E1 C8E1 116.0(9)
C6E O4E C10E 118.4(11)
O4E C10E C11E 115.6(10)
O6E C11E O5E 125.0(7)
O6E C11E C10E 124.5(8)
O5E C11E C10E 110.3(7)
C2S C1S O1S 114.7(9)
C12E O4E1 C6E 116.3(13)
O4E1 C12E C13E 113.2(13)
O5E1 C13E O6E1 127.3(8)
O5E1 C13E C12E 116.6(10)
O6E1 C13E C12E 115.0(9)
O1S1 C2S1 C1S1 125.8(10)
O6D C11D O5D 124.6(3)
O6D C11D C10D 123.9(3)
O5D C11D C10D 111.5(3)
C1SA C2SA O1SA 105.7(8)

loop_
_geom_bond_atom_site_label_1
_geom_bond_atom_site_label_2
_geom_bond_distance
O4C C6C 1.380(3)
O4C C10C 1.404(3)
O1C C3C 1.380(3)
O1C C8C 1.406(3)
O4D C6D 1.388(3)
O4D C10D 1.407(3)
O1D C3D 1.380(3)
O1D C8D 1.398(4)
O3C C9C 1.215(3)
O5C C11C 1.312(3)
O6C C11C 1.217(3)
O2C C9C 1.313(3)
O4B C6B 1.391(4)
O4B C10B 1.409(4)
C4C C5C 1.396(3)
C4C C3C 1.399(3)
C4C C7C 1.514(3)
O1B C3B 1.385(4)
O1B C8B 1.400(4)
C3C C2C 1.380(3)
C6D C5D 1.390(4)
C6D C1D 1.396(4)
O2D C9D 1.278(4)
C2C C1C 1.396(3)
C6C C1C 1.390(3)
C6C C5C 1.397(3)
O1A C3A 1.381(4)
O1A C8A 1.411(4)
O4A C10A 1.385(5)
O4A C6A 1.385(4)
C1D C2D 1.392(4)
C1D C7C 1.514(3)
C9C C8C 1.513(3)
C2D C3D 1.386(4)
C5D C4D 1.389(4)
C4D C3D 1.392(4)
C4D C7D 1.518(4)
C1C C7B 1.512(3)
C11C C10C 1.509(3)
O3B C9B 1.288(5)
C7B C4B 1.518(4)
C4A C5A 1.385(4)
C4A C3A 1.398(4)
C4A C7A 1.523(4)
C7D C1E 1.510(4)
C5B C6B 1.386(4)
C5B C4B 1.395(4)
C4B C3B 1.389(4)
C9D O3D 1.252(4)
C9D C8D 1.506(4)
C1E C6E 1.390(4)
C1E C2E 1.397(4)
C10D C11D 1.502(4)
C6B C1B 1.392(4)
C3B C2B 1.390(4)
C6E O4E 1.385(11)
C6E C5E 1.387(5)
C6E O4E1 1.403(15)
C2B C1B 1.398(4)
O6A C11A 1.231(5)
C1B C7A 1.515(4)
C3A C2A 1.384(5)
C2A C1A 1.393(5)
C6A C1A 1.389(5)
C6A C5A 1.392(5)
C4E C3E 1.393(5)
C4E C5E 1.398(4)
C4E C7E 1.509(4)
O5B C11B 1.280(5)
O2B C9B 1.224(4)
C1A C7E 1.516(5)
C8B C9B 1.506(5)
C3E O1E1 1.376(19)
C3E C2E 1.384(5)
C3E O1E 1.400(11)
O5A C11A 1.295(5)
C10B C11B 1.516(5)
C8A C9A 1.513(6)
O6B C11B 1.236(5)
O3A C9A 1.238(6)
C11A C10A 1.495(5)
O2A C9A 1.272(6)
O2E C9E 1.213(10)
C9E O3E 1.301(15)
C9E C8E 1.505(10)
C8E O1E 1.365(15)
O1E1 C8E1 1.30(2)
O2E1 C9E1 1.200(13)
C8E1 C9E1 1.564(14)
C9E1 O3E1 1.276(16)
O4E C10E 1.424(16)
C10E C11E 1.493(17)
C11E O6E 1.220(8)
C11E O5E 1.313(10)
O1S C1S 1.562(6)
C2S C1S 1.40(2)
O4E1 C12E 1.40(2)
C12E C13E 1.51(2)
C13E O5E1 1.233(12)
C13E O6E1 1.302(11)
O1S1 C2S1 1.314(13)
C2S1 C1S1 1.387(15)
O6D C11D 1.223(5)
O5D C11D 1.312(5)
C1SA C2SA 1.385(11)
O1SA C2SA 1.472(10)
O5WA O5W 1.77(5)
